data_7120432
loop_
_publ_author_name
'Mamada, Masashi'
'Minami, Tsuyoshi'
'Katagiri, Hiroshi'
'Omiya, Takafumi'
'Tokito, Shizuo'

_publ_section_title
;
 One-step, green synthesis of a supramolecular organogelator based on
 mellitic triimide for the recognition of aromatic compounds
;
_journal_name_full 'Chem. Commun.'
_journal_paper_doi 10.1039/C7CC04876A
_journal_year 2017
_chemical_formula_moiety 'C33 H18 F3 N3 O6, C5 H5 N'
_chemical_formula_sum 'C38 H23 F3 N4 O6'
_chemical_formula_weight 688.60
_chemical_name_systematic
; 
 ? 
;
_space_group_crystal_system trigonal
_space_group_IT_number 148
_space_group_name_Hall '-R 3'
_space_group_name_H-M_alt 'R -3 :H'
_symmetry_space_group_name_Hall '-R 3'
_symmetry_space_group_name_H-M 'R -3 :H'
_atom_sites_solution_hydrogens geom
_atom_sites_solution_primary direct
_atom_sites_solution_secondary difmap
_audit_creation_method SHELXL-97
_audit_update_record
;
2017-06-22 deposited with the CCDC.
2017-07-11 downloaded from the CCDC.
;
_cell_angle_alpha 90.00
_cell_angle_beta 90.00
_cell_angle_gamma 120.00
_cell_formula_units_Z 6
_cell_length_a 11.1691(8)
_cell_length_b 11.1691(8)
_cell_length_c 44.161(4)
_cell_measurement_reflns_used 4030
_cell_measurement_temperature 93(2)
_cell_measurement_theta_max 30.3
_cell_measurement_theta_min 2.2
_cell_volume 4771.0(6)
_computing_cell_refinement 'CrystalClear (Rigaku Inc., 2008)'
_computing_data_collection 'CrystalClear (Rigaku Inc., 2008)'
_computing_data_reduction 'CrystalClear (Rigaku Inc., 2008)'
_computing_molecular_graphics 'PLATON (Spek, 2009)'
_computing_publication_material 'Yadokari-XG 2009 (Wakita, Kabuto et al., 2009)'
_computing_structure_refinement 'SHELXL-97 (Sheldrick, 2014)'
_computing_structure_solution 'SHELXS-97 (Sheldrick, 2008)'
_diffrn_ambient_temperature 93(2)
_diffrn_detector_area_resol_mean 28.5714
_diffrn_measured_fraction_theta_full 0.997
_diffrn_measured_fraction_theta_max 0.997
_diffrn_measurement_device 'Rigaku Saturn'
_diffrn_measurement_method \w
_diffrn_radiation_detector CCD
_diffrn_radiation_monochromator 'Graphite Monochromator'
_diffrn_radiation_source 'Rotating Anode'
_diffrn_radiation_type MoK\a
_diffrn_radiation_wavelength 0.71075
_diffrn_reflns_av_R_equivalents 0.0387
_diffrn_reflns_av_sigmaI/netI 0.0175
_diffrn_reflns_limit_h_max 13
_diffrn_reflns_limit_h_min -13
_diffrn_reflns_limit_k_max 13
_diffrn_reflns_limit_k_min -13
_diffrn_reflns_limit_l_max 52
_diffrn_reflns_limit_l_min -52
_diffrn_reflns_number 16853
_diffrn_reflns_theta_full 25.25
_diffrn_reflns_theta_max 25.25
_diffrn_reflns_theta_min 2.77
_exptl_absorpt_coefficient_mu 0.111
_exptl_absorpt_correction_T_max 1.000
_exptl_absorpt_correction_T_min 0.908
_exptl_absorpt_correction_type multi-scan
_exptl_absorpt_process_details '(REQAB; Jacobson, 1998)'
_exptl_crystal_colour Yellow
_exptl_crystal_density_diffrn 1.438
_exptl_crystal_density_method 'not measured'
_exptl_crystal_description Prism
_exptl_crystal_F_000 2124
_exptl_crystal_size_max 0.35
_exptl_crystal_size_mid 0.30
_exptl_crystal_size_min 0.05
_refine_diff_density_max 0.311
_refine_diff_density_min -0.189
_refine_diff_density_rms 0.040
_refine_ls_extinction_method none
_refine_ls_goodness_of_fit_ref 1.118
_refine_ls_hydrogen_treatment mixed
_refine_ls_matrix_type full
_refine_ls_number_parameters 178
_refine_ls_number_reflns 1929
_refine_ls_number_restraints 36
_refine_ls_restrained_S_all 1.108
_refine_ls_R_factor_all 0.0556
_refine_ls_R_factor_gt 0.0523
_refine_ls_shift/su_max 0.000
_refine_ls_shift/su_mean 0.000
_refine_ls_structure_factor_coef Fsqd
_refine_ls_weighting_details 'calc w=1/[\s^2^(Fo^2^)+(0.0794P)^2^+5.1963P] where P=(Fo^2^+2Fc^2^)/3'
_refine_ls_weighting_scheme calc
_refine_ls_wR_factor_gt 0.1373
_refine_ls_wR_factor_ref 0.1401
_reflns_number_gt 1844
_reflns_number_total 1929
_reflns_threshold_expression >2sigma(I)
_cod_data_source_file c7cc04876a2.cif
_cod_data_source_block F-pyridine
_cod_depositor_comments
;
The following automatic conversions were performed:

'_exptl_absorpt_correction_type' value 'Multi-scan' changed to
'multi-scan' according to
/home/data/users/saulius/crontab/automatic-downloads/rss-feeds/RSC/lib/dictionaries/cif_core.dic
dictionary named 'cif_core.dic' version 2.4.2 from 2011-04-26.

Automatic conversion script
Id: cif_fix_values 4973 2017-02-22 13:04:09Z antanas 
;
_cod_database_code 7120432

loop_
_symmetry_equiv_pos_as_xyz
'x, y, z'
'-y, x-y, z'
'-x+y, -x, z'
'x+2/3, y+1/3, z+1/3'
'-y+2/3, x-y+1/3, z+1/3'
'-x+y+2/3, -x+1/3, z+1/3'
'x+1/3, y+2/3, z+2/3'
'-y+1/3, x-y+2/3, z+2/3'
'-x+y+1/3, -x+2/3, z+2/3'
'-x, -y, -z'
'y, -x+y, -z'
'x-y, x, -z'
'-x+2/3, -y+1/3, -z+1/3'
'y+2/3, -x+y+1/3, -z+1/3'
'x-y+2/3, x+1/3, -z+1/3'
'-x+1/3, -y+2/3, -z+2/3'
'y+1/3, -x+y+2/3, -z+2/3'
'x-y+1/3, x+2/3, -z+2/3'

loop_
_atom_site_label
_atom_site_type_symbol
_atom_site_fract_x
_atom_site_fract_y
_atom_site_fract_z
_atom_site_U_iso_or_equiv
_atom_site_adp_type
_atom_site_occupancy
_atom_site_symmetry_multiplicity
_atom_site_calc_flag
_atom_site_refinement_flags
_atom_site_disorder_assembly
_atom_site_disorder_group
C1 C 0.73067(18) 0.25383(17) 0.13650(4) 0.0181(4) Uani 1 1 d . . .
C2 C 0.76805(19) 0.14228(18) 0.13325(4) 0.0205(4) Uani 1 1 d . . .
N1 N 0.64298(16) 0.02004(15) 0.13042(4) 0.0236(4) Uani 1 1 d . . .
C3 C 0.52862(19) 0.03702(18) 0.13319(4) 0.0220(4) Uani 1 1 d . . .
C4 C 0.58594(18) 0.18971(17) 0.13652(4) 0.0188(4) Uani 1 1 d . . .
O1 O 0.88066(14) 0.15153(14) 0.13301(3) 0.0276(4) Uani 1 1 d . . .
O2 O 0.40972(14) -0.05483(13) 0.13266(3) 0.0317(4) Uani 1 1 d . . .
C5 C 0.6331(2) -0.11406(19) 0.12408(4) 0.0284(5) Uani 1 1 d . . .
H5 H 0.5439 -0.1894 0.1318 0.034 Uiso 1 1 calc R . .
H5A H 0.7083 -0.1189 0.1348 0.034 Uiso 1 1 calc R . .
C6 C 0.6434(2) -0.13457(18) 0.09049(5) 0.0285(5) Uani 1 1 d . . .
C7 C 0.7568(3) -0.1375(2) 0.07899(5) 0.0384(5) Uani 1 1 d . . .
H7 H 0.8284 -0.1265 0.0923 0.046 Uiso 1 1 calc R . .
C8 C 0.7682(3) -0.1564(3) 0.04823(5) 0.0479(6) Uani 1 1 d . . .
H8 H 0.8461 -0.1591 0.0404 0.057 Uiso 1 1 calc R . .
C9 C 0.6640(3) -0.1709(2) 0.02947(5) 0.0438(6) Uani 1 1 d . . .
C10 C 0.5502(3) -0.1674(3) 0.03982(5) 0.0469(6) Uani 1 1 d . . .
H10 H 0.4801 -0.1767 0.0263 0.056 Uiso 1 1 calc R . .
C11 C 0.5400(2) -0.1500(2) 0.07063(5) 0.0399(6) Uani 1 1 d . . .
H11 H 0.4612 -0.1486 0.0783 0.048 Uiso 1 1 calc R . .
F1 F 0.67356(19) -0.18995(18) -0.00062(3) 0.0639(5) Uani 1 1 d . . .
N2 N 0.6515(11) 0.4359(11) 0.0558(2) 0.0558(18) Uani 0.33 1 d PGU A -1
C12 C 0.7896(12) 0.4725(11) 0.0530(2) 0.0559(18) Uani 0.33 1 d PGU A -1
H12 H 0.8582 0.5666 0.0500 0.067 Uiso 0.33 1 calc PR A -1
C13 C 0.8275(12) 0.3715(12) 0.0544(3) 0.0569(18) Uani 0.33 1 d PGU A -1
H13 H 0.9219 0.3965 0.0525 0.068 Uiso 0.33 1 calc PR A -1
C14 C 0.7272(12) 0.2339(12) 0.0587(2) 0.0568(18) Uani 0.33 1 d PGU A -1
H14 H 0.7530 0.1648 0.0597 0.068 Uiso 0.33 1 calc PR A -1
C15 C 0.5890(11) 0.1973(11) 0.0616(2) 0.0557(18) Uani 0.33 1 d PGU A -1
H15 H 0.5205 0.1032 0.0645 0.067 Uiso 0.33 1 calc PR A -1
C16 C 0.5512(10) 0.2983(11) 0.0601(2) 0.0556(19) Uani 0.33 1 d PGU A -1
H16 H 0.4568 0.2733 0.0621 0.067 Uiso 0.33 1 calc PR A -1

loop_
_atom_site_aniso_label
_atom_site_aniso_U_11
_atom_site_aniso_U_22
_atom_site_aniso_U_33
_atom_site_aniso_U_23
_atom_site_aniso_U_13
_atom_site_aniso_U_12
C1 0.0177(9) 0.0183(9) 0.0194(9) -0.0014(7) -0.0018(7) 0.0098(7)
C2 0.0234(10) 0.0197(9) 0.0210(9) -0.0012(7) -0.0018(7) 0.0128(8)
N1 0.0270(9) 0.0160(8) 0.0303(9) -0.0009(6) -0.0031(7) 0.0126(7)
C3 0.0246(10) 0.0169(9) 0.0233(9) 0.0006(7) -0.0034(7) 0.0094(8)
C4 0.0178(9) 0.0164(9) 0.0210(9) 0.0013(7) -0.0012(7) 0.0076(7)
O1 0.0266(7) 0.0300(8) 0.0347(8) -0.0024(6) -0.0020(6) 0.0204(6)
O2 0.0222(7) 0.0168(7) 0.0480(9) 0.0011(6) -0.0038(6) 0.0036(6)
C5 0.0409(12) 0.0167(9) 0.0320(11) -0.0006(8) -0.0020(9) 0.0176(9)
C6 0.0402(12) 0.0138(9) 0.0310(11) 0.0013(7) -0.0008(9) 0.0130(9)
C7 0.0491(14) 0.0387(12) 0.0345(12) -0.0029(10) -0.0037(10) 0.0274(11)
C8 0.0588(16) 0.0556(16) 0.0373(13) -0.0024(11) 0.0035(12) 0.0347(13)
C9 0.0623(16) 0.0413(14) 0.0272(12) -0.0018(9) 0.0012(11) 0.0255(12)
C10 0.0516(15) 0.0499(15) 0.0361(13) -0.0035(11) -0.0120(11) 0.0230(12)
C11 0.0402(13) 0.0413(13) 0.0380(12) -0.0050(10) -0.0036(10) 0.0203(11)
F1 0.0914(12) 0.0760(11) 0.0275(8) -0.0049(7) 0.0009(7) 0.0443(10)
N2 0.079(6) 0.047(2) 0.038(3) 0.000(2) -0.0015(19) 0.030(3)
C12 0.079(6) 0.047(2) 0.038(3) 0.000(2) -0.0012(19) 0.029(3)
C13 0.080(6) 0.048(2) 0.038(3) 0.000(2) -0.0011(19) 0.028(3)
C14 0.080(6) 0.048(2) 0.038(3) 0.001(2) -0.0008(19) 0.028(3)
C15 0.079(6) 0.047(2) 0.038(3) 0.001(2) -0.0012(19) 0.029(3)
C16 0.079(6) 0.047(2) 0.038(3) 0.001(2) -0.0013(19) 0.029(3)

loop_
_atom_type_symbol
_atom_type_description
_atom_type_scat_dispersion_real
_atom_type_scat_dispersion_imag
_atom_type_scat_source
C C 0.0033 0.0016 'International Tables Vol C Tables 4.2.6.8 and 6.1.1.4'
H H 0.0000 0.0000 'International Tables Vol C Tables 4.2.6.8 and 6.1.1.4'
N N 0.0061 0.0033 'International Tables Vol C Tables 4.2.6.8 and 6.1.1.4'
O O 0.0106 0.0060 'International Tables Vol C Tables 4.2.6.8 and 6.1.1.4'
F F 0.0171 0.0103 'International Tables Vol C Tables 4.2.6.8 and 6.1.1.4'

loop_
_geom_angle_atom_site_label_1
_geom_angle_atom_site_label_2
_geom_angle_atom_site_label_3
_geom_angle
_geom_angle_site_symmetry_1
C4 C1 C4 120.14(17) 2_655
C4 C1 C2 131.90(16) 2_655
C4 C1 C2 107.64(15) .
O1 C2 N1 125.17(16) .
O1 C2 C1 129.55(17) .
N1 C2 C1 105.28(14) .
C2 N1 C3 113.61(14) .
C2 N1 C5 123.01(16) .
C3 N1 C5 123.35(15) .
O2 C3 N1 125.42(16) .
O2 C3 C4 129.18(17) .
N1 C3 C4 105.39(14) .
C1 C4 C1 119.86(17) 3_665
C1 C4 C3 131.84(16) 3_665
C1 C4 C3 107.96(15) .
N1 C5 C6 111.55(15) .
N1 C5 H5 109.3 .
C6 C5 H5 109.3 .
N1 C5 H5A 109.3 .
C6 C5 H5A 109.3 .
H5 C5 H5A 108.0 .
C7 C6 C11 118.7(2) .
C7 C6 C5 120.25(19) .
C11 C6 C5 121.05(19) .
C6 C7 C8 121.2(2) .
C6 C7 H7 119.4 .
C8 C7 H7 119.4 .
C9 C8 C7 118.1(2) .
C9 C8 H8 120.9 .
C7 C8 H8 120.9 .
F1 C9 C10 118.5(2) .
F1 C9 C8 118.8(2) .
C10 C9 C8 122.7(2) .
C9 C10 C11 118.3(2) .
C9 C10 H10 120.9 .
C11 C10 H10 120.9 .
C10 C11 C6 121.0(2) .
C10 C11 H11 119.5 .
C6 C11 H11 119.5 .
C12 N2 C16 120.0 .
N2 C12 C13 120.0 .
N2 C12 H12 120.0 .
C13 C12 H12 120.0 .
C14 C13 C12 120.0 .
C14 C13 H13 120.0 .
C12 C13 H13 120.0 .
C13 C14 C15 120.0 .
C13 C14 H14 120.0 .
C15 C14 H14 120.0 .
C16 C15 C14 120.0 .
C16 C15 H15 120.0 .
C14 C15 H15 120.0 .
C15 C16 N2 120.0 .
C15 C16 H16 120.0 .
N2 C16 H16 120.0 .

loop_
_geom_bond_atom_site_label_1
_geom_bond_atom_site_label_2
_geom_bond_distance
_geom_bond_site_symmetry_2
C1 C4 1.381(2) 2_655
C1 C4 1.403(2) .
C1 C2 1.506(2) .
C2 O1 1.209(2) .
C2 N1 1.387(2) .
N1 C3 1.387(2) .
N1 C5 1.473(2) .
C3 O2 1.206(2) .
C3 C4 1.499(2) .
C4 C1 1.381(2) 3_665
C5 C6 1.514(3) .
C5 H5 0.9900 .
C5 H5A 0.9900 .
C6 C7 1.381(3) .
C6 C11 1.390(3) .
C7 C8 1.390(3) .
C7 H7 0.9500 .
C8 C9 1.371(4) .
C8 H8 0.9500 .
C9 F1 1.358(3) .
C9 C10 1.369(4) .
C10 C11 1.387(3) .
C10 H10 0.9500 .
C11 H11 0.9500 .
N2 C12 1.3900 .
N2 C16 1.3900 .
C12 C13 1.3900 .
C12 H12 0.9500 .
C13 C14 1.3900 .
C13 H13 0.9500 .
C14 C15 1.3900 .
C14 H14 0.9500 .
C15 C16 1.3900 .
C15 H15 0.9500 .
C16 H16 0.9500 .

loop_
_geom_torsion_atom_site_label_1
_geom_torsion_atom_site_label_2
_geom_torsion_atom_site_label_3
_geom_torsion_atom_site_label_4
_geom_torsion
_geom_torsion_site_symmetry_1
_geom_torsion_site_symmetry_4
C4 C1 C2 O1 8.8(3) 2_655 .
C4 C1 C2 O1 -177.81(18) . .
C4 C1 C2 N1 -171.24(18) 2_655 .
C4 C1 C2 N1 2.16(19) . .
O1 C2 N1 C3 176.41(17) . .
C1 C2 N1 C3 -3.6(2) . .
O1 C2 N1 C5 -5.5(3) . .
C1 C2 N1 C5 174.56(15) . .
C2 N1 C3 O2 -177.11(18) . .
C5 N1 C3 O2 4.8(3) . .
C2 N1 C3 C4 3.5(2) . .
C5 N1 C3 C4 -174.66(16) . .
C4 C1 C4 C1 0.1(3) 2_655 3_665
C2 C1 C4 C1 -174.21(12) . 3_665
C4 C1 C4 C3 174.14(13) 2_655 .
C2 C1 C4 C3 -0.18(19) . .
O2 C3 C4 C1 -8.2(3) . 3_665
N1 C3 C4 C1 171.17(18) . 3_665
O2 C3 C4 C1 178.72(19) . .
N1 C3 C4 C1 -1.87(19) . .
C2 N1 C5 C6 -84.2(2) . .
C3 N1 C5 C6 93.7(2) . .
N1 C5 C6 C7 112.4(2) . .
N1 C5 C6 C11 -67.3(2) . .
C11 C6 C7 C8 -0.4(3) . .
C5 C6 C7 C8 179.9(2) . .
C6 C7 C8 C9 0.5(4) . .
C7 C8 C9 F1 -179.7(2) . .
C7 C8 C9 C10 0.0(4) . .
F1 C9 C10 C11 179.0(2) . .
C8 C9 C10 C11 -0.7(4) . .
C9 C10 C11 C6 0.8(4) . .
C7 C6 C11 C10 -0.3(3) . .
C5 C6 C11 C10 179.4(2) . .
C16 N2 C12 C13 0.0 . .
N2 C12 C13 C14 0.0 . .
C12 C13 C14 C15 0.0 . .
C13 C14 C15 C16 0.0 . .
C14 C15 C16 N2 0.0 . .
C12 N2 C16 C15 0.0 . .
